data_7234827
loop_
_publ_author_name
'Madoka Yamaguchi'
'Shunichiro Ito'
'Amane Hirose'
'Kazuo Tanaka'
'Yoshiki Chujo'

_publ_section_title
;
 Modulation of sensitivity to mechanical stimulus in mechanofluorochromic
 properties by altering substituent positions in solid-state emissive
 diiodo boron diiminates
;
_journal_name_full 'Journal of Materials Chemistry C'
_journal_page_first 5314
_journal_page_last 5319
_journal_paper_doi 10.1039/C6TC01111J
_journal_volume 4
_journal_year 2016
_chemical_formula_sum 'C27 H19 B F2 I2 N2'
_chemical_formula_weight 674.05
_space_group_crystal_system monoclinic
_space_group_IT_number 14
_space_group_name_Hall '-P 2yn'
_space_group_name_H-M_alt 'P 1 21/n 1'
_atom_sites_solution_hydrogens geom
_cell_angle_alpha 90
_cell_angle_beta 106.396(7)
_cell_angle_gamma 90
_cell_formula_units_Z 4
_cell_length_a 9.8811(6)
_cell_length_b 21.9613(11)
_cell_length_c 11.8955(7)
_cell_measurement_reflns_used 19914
_cell_measurement_temperature 93(2)
_cell_measurement_theta_max 55.06
_cell_measurement_theta_min 6.03
_cell_volume 2476.4(3)
_computing_structure_refinement 'SHELXL-2014/7 (Sheldrick, 2014)'
_diffrn_ambient_temperature 93(2)
_diffrn_measured_fraction_theta_full 0.998
_diffrn_measured_fraction_theta_max 0.999
_diffrn_measurement_device_type goniometer
_diffrn_radiation_type MoK\a
_diffrn_radiation_wavelength 0.71075
_diffrn_reflns_av_R_equivalents 0.0473
_diffrn_reflns_av_unetI/netI 0.0399
_diffrn_reflns_Laue_measured_fraction_full 0.998
_diffrn_reflns_Laue_measured_fraction_max 0.999
_diffrn_reflns_limit_h_max 12
_diffrn_reflns_limit_h_min -12
_diffrn_reflns_limit_k_max 28
_diffrn_reflns_limit_k_min -28
_diffrn_reflns_limit_l_max 15
_diffrn_reflns_limit_l_min -15
_diffrn_reflns_number 23042
_diffrn_reflns_point_group_measured_fraction_full 0.998
_diffrn_reflns_point_group_measured_fraction_max 0.999
_diffrn_reflns_theta_full 25.242
_diffrn_reflns_theta_max 27.484
_diffrn_reflns_theta_min 3.013
_exptl_absorpt_coefficient_mu 2.573
_exptl_crystal_density_diffrn 1.808
_exptl_crystal_description equiaxed
_exptl_crystal_F_000 1296
_exptl_crystal_size_max 0.100
_exptl_crystal_size_mid 0.100
_exptl_crystal_size_min 0.100
_refine_diff_density_max 1.321
_refine_diff_density_min -0.984
_refine_diff_density_rms 0.130
_refine_ls_extinction_coef .
_refine_ls_extinction_method none
_refine_ls_goodness_of_fit_ref 0.923
_refine_ls_hydrogen_treatment constr
_refine_ls_matrix_type full
_refine_ls_number_parameters 307
_refine_ls_number_reflns 5674
_refine_ls_number_restraints 0
_refine_ls_restrained_S_all 0.923
_refine_ls_R_factor_all 0.0402
_refine_ls_R_factor_gt 0.0347
_refine_ls_shift/su_max 0.003
_refine_ls_shift/su_mean 0.000
_refine_ls_structure_factor_coef Fsqd
_refine_ls_weighting_details 'w=1/[\s^2^(Fo^2^)+(0.1000P)^2^] where P=(Fo^2^+2Fc^2^)/3'
_refine_ls_weighting_scheme calc
_refine_ls_wR_factor_gt 0.1108
_refine_ls_wR_factor_ref 0.1159
_reflns_Friedel_coverage 0.000
_reflns_Friedel_fraction_full .
_reflns_Friedel_fraction_max .
_reflns_number_gt 5118
_reflns_number_total 5674
_reflns_threshold_expression 'I > 2\s(I)'
_cod_data_source_file J-Mater-Chem-C-2016-4-5314.cif
_cod_data_source_block ydkr
_cod_original_sg_symbol_H-M 'P 21/n'
_cod_database_code 7234827
_shelx_space_group_comment
;
The symmetry employed for this shelxl refinement is uniquely defined
by the following loop, which should always be used as a source of
symmetry information in preference to the above space-group names.
They are only intended as comments.
;
_shelx_estimated_absorpt_t_min 0.783
_shelx_estimated_absorpt_t_max 0.783

loop_
_space_group_symop_operation_xyz
'x, y, z'
'-x+1/2, y+1/2, -z+1/2'
'-x, -y, -z'
'x-1/2, -y-1/2, z-1/2'

loop_
_atom_site_label
_atom_site_type_symbol
_atom_site_fract_x
_atom_site_fract_y
_atom_site_fract_z
_atom_site_U_iso_or_equiv
_atom_site_adp_type
_atom_site_occupancy
_atom_site_site_symmetry_order
_atom_site_calc_flag
_atom_site_refinement_flags_posn
_atom_site_refinement_flags_adp
_atom_site_refinement_flags_occupancy
_atom_site_disorder_assembly
_atom_site_disorder_group
I001 I 0.01175(2) 0.38500(2) 0.47190(2) 0.02403(10) Uani 1 1 d . . . . .
I002 I 0.59301(3) 0.93246(2) 0.46133(2) 0.02849(10) Uani 1 1 d . . . . .
F003 F 0.3940(2) 0.63673(9) 0.41969(18) 0.0284(4) Uani 1 1 d . . . . .
F004 F 0.2682(2) 0.64863(9) 0.2293(2) 0.0321(5) Uani 1 1 d . . . . .
N005 N 0.5184(3) 0.66158(12) 0.2792(2) 0.0197(5) Uani 1 1 d . . . . .
N006 N 0.4102(3) 0.55743(12) 0.2847(2) 0.0195(5) Uani 1 1 d . . . . .
C007 C 0.1458(3) 0.44213(14) 0.4121(3) 0.0213(6) Uani 1 1 d . . . . .
C008 C 0.5696(4) 0.84192(13) 0.4027(3) 0.0206(6) Uani 1 1 d . . . . .
C009 C 0.0906(3) 0.49143(15) 0.3443(3) 0.0221(6) Uani 1 1 d . . . . .
H1 H -0.0076 0.4997 0.3258 0.026 Uiso 1 1 calc R U . . .
C00A C 0.4441(4) 0.82503(15) 0.3221(3) 0.0231(7) Uani 1 1 d . . . . .
H2 H 0.3703 0.8538 0.2949 0.028 Uiso 1 1 calc R U . . .
C00B C 0.1782(3) 0.52954(15) 0.3023(3) 0.0228(7) Uani 1 1 d . . . . .
H3 H 0.1397 0.5638 0.2554 0.027 Uiso 1 1 calc R U . . .
C00C C 0.6617(3) 0.74116(14) 0.4022(3) 0.0206(6) Uani 1 1 d . . . . .
H4 H 0.7353 0.7124 0.4299 0.025 Uiso 1 1 calc R U . . .
C00D C 0.5008(3) 0.53549(15) 0.2297(3) 0.0201(6) Uani 1 1 d . . . . .
C00E C 0.3217(3) 0.51742(14) 0.3291(3) 0.0195(6) Uani 1 1 d . . . . .
C00F C 0.8435(4) 0.65367(16) 0.1972(3) 0.0226(7) Uani 1 1 d . . . . .
H5 H 0.8749 0.6176 0.2409 0.027 Uiso 1 1 calc R U . . .
C00G C 0.5370(3) 0.72354(14) 0.3201(3) 0.0192(6) Uani 1 1 d . . . . .
C00H C 0.6044(3) 0.63658(15) 0.2227(3) 0.0194(6) Uani 1 1 d . . . . .
C00I C 0.6285(4) 0.43764(14) 0.2398(3) 0.0224(7) Uani 1 1 d . . . . .
H6 H 0.7123 0.4581 0.2816 0.027 Uiso 1 1 calc R U . . .
C00J C 0.6602(3) 0.72681(14) 0.1140(3) 0.0219(6) Uani 1 1 d . . . . .
H7 H 0.5665 0.7413 0.1016 0.026 Uiso 1 1 calc R U . . .
C00K C 0.5023(3) 0.46999(14) 0.2008(3) 0.0195(6) Uani 1 1 d . . . . .
C00L C 0.4283(3) 0.76544(15) 0.2819(3) 0.0210(6) Uani 1 1 d . . . . .
H8 H 0.3422 0.7531 0.2276 0.025 Uiso 1 1 calc R U . . .
C00M C 0.6790(4) 0.80056(15) 0.4439(3) 0.0242(7) Uani 1 1 d . . . . .
H9 H 0.7641 0.8127 0.4995 0.029 Uiso 1 1 calc R U . . .
C00N C 0.2899(3) 0.42905(14) 0.4404(3) 0.0213(6) Uani 1 1 d . . . . .
H10 H 0.3277 0.3946 0.4872 0.026 Uiso 1 1 calc R U . . .
C00O C 0.7050(3) 0.67368(14) 0.1800(3) 0.0198(6) Uani 1 1 d . . . . .
C00P C 0.3771(3) 0.46736(15) 0.3988(3) 0.0198(6) Uani 1 1 d . . . . .
H11 H 0.4754 0.4593 0.4182 0.024 Uiso 1 1 calc R U . . .
C00Q C 0.7537(4) 0.75806(15) 0.0668(3) 0.0239(7) Uani 1 1 d . . . . .
H12 H 0.7225 0.7933 0.0206 0.029 Uiso 1 1 calc R U . . .
C00R C 0.6321(4) 0.37595(15) 0.2178(3) 0.0257(7) Uani 1 1 d . . . . .
H13 H 0.7178 0.3540 0.2459 0.031 Uiso 1 1 calc R U . . .
C00S C 0.8905(4) 0.73876(15) 0.0861(3) 0.0229(7) Uani 1 1 d . . . . .
H14 H 0.9541 0.7612 0.0553 0.027 Uiso 1 1 calc R U . . .
C00T C 0.3813(4) 0.44021(14) 0.1361(3) 0.0217(6) Uani 1 1 d . . . . .
H15 H 0.2957 0.4622 0.1079 0.026 Uiso 1 1 calc R U . . .
C00U C 0.9353(4) 0.68624(16) 0.1508(3) 0.0258(7) Uani 1 1 d . . . . .
H16 H 1.0296 0.6725 0.1633 0.031 Uiso 1 1 calc R U . . .
C00V C 0.5947(4) 0.57457(14) 0.1970(3) 0.0206(6) Uani 1 1 d . . . . .
H17 H 0.6550 0.5580 0.1551 0.025 Uiso 1 1 calc R U . . .
C00W C 0.3851(4) 0.37817(15) 0.1124(3) 0.0245(7) Uani 1 1 d . . . . .
H18 H 0.3024 0.3580 0.0677 0.029 Uiso 1 1 calc R U . . .
C00X C 0.5099(4) 0.34594(15) 0.1542(3) 0.0247(7) Uani 1 1 d . . . . .
H19 H 0.5122 0.3035 0.1397 0.030 Uiso 1 1 calc R U . . .
B00Y B 0.3936(4) 0.62695(17) 0.3043(4) 0.0212(7) Uani 1 1 d . . . . .

loop_
_atom_site_aniso_label
_atom_site_aniso_U_11
_atom_site_aniso_U_22
_atom_site_aniso_U_33
_atom_site_aniso_U_23
_atom_site_aniso_U_13
_atom_site_aniso_U_12
I001 0.02457(15) 0.02277(14) 0.02696(15) 0.00067(8) 0.01088(10) -0.00369(8)
I002 0.04159(17) 0.01650(14) 0.02644(16) -0.00298(8) 0.00805(11) 0.00018(9)
F003 0.0383(11) 0.0228(10) 0.0312(11) -0.0076(8) 0.0212(9) -0.0079(9)
F004 0.0200(9) 0.0219(10) 0.0506(14) 0.0036(9) 0.0038(9) 0.0032(8)
N005 0.0218(13) 0.0166(12) 0.0209(13) -0.0008(11) 0.0063(11) 0.0004(11)
N006 0.0196(13) 0.0187(12) 0.0206(14) -0.0003(11) 0.0062(11) -0.0017(11)
C007 0.0245(16) 0.0187(14) 0.0234(16) -0.0017(13) 0.0112(13) -0.0034(13)
C008 0.0327(17) 0.0089(13) 0.0237(16) -0.0026(12) 0.0137(13) -0.0004(12)
C009 0.0207(15) 0.0226(15) 0.0230(16) -0.0015(13) 0.0062(12) -0.0018(13)
C00A 0.0267(16) 0.0206(15) 0.0242(16) 0.0018(13) 0.0110(13) 0.0037(13)
C00B 0.0259(16) 0.0195(15) 0.0227(16) 0.0011(13) 0.0064(13) 0.0024(13)
C00C 0.0206(14) 0.0187(15) 0.0235(16) 0.0006(13) 0.0079(12) 0.0019(12)
C00D 0.0218(15) 0.0193(15) 0.0181(15) 0.0002(12) 0.0037(12) 0.0028(12)
C00E 0.0194(14) 0.0178(14) 0.0222(15) -0.0037(13) 0.0075(12) -0.0026(12)
C00F 0.0251(16) 0.0245(16) 0.0178(15) 0.0003(13) 0.0051(12) 0.0028(13)
C00G 0.0235(15) 0.0178(14) 0.0186(15) -0.0010(12) 0.0099(12) -0.0016(12)
C00H 0.0190(14) 0.0215(15) 0.0173(15) 0.0012(13) 0.0044(12) 0.0027(13)
C00I 0.0237(16) 0.0183(15) 0.0270(18) -0.0028(13) 0.0102(14) -0.0023(13)
C00J 0.0230(15) 0.0203(15) 0.0246(16) -0.0032(13) 0.0103(13) -0.0004(13)
C00K 0.0260(15) 0.0153(14) 0.0203(15) 0.0000(12) 0.0116(13) -0.0001(12)
C00L 0.0210(15) 0.0220(15) 0.0213(15) -0.0003(13) 0.0078(12) 0.0015(13)
C00M 0.0254(16) 0.0226(16) 0.0244(17) -0.0009(13) 0.0067(13) -0.0026(13)
C00N 0.0226(15) 0.0204(15) 0.0199(16) -0.0002(12) 0.0042(13) -0.0022(12)
C00O 0.0235(15) 0.0183(14) 0.0189(15) -0.0026(12) 0.0081(12) 0.0006(13)
C00P 0.0190(14) 0.0211(15) 0.0177(15) -0.0018(12) 0.0024(12) -0.0008(12)
C00Q 0.0305(17) 0.0195(15) 0.0241(16) 0.0008(13) 0.0118(14) 0.0021(13)
C00R 0.0310(18) 0.0205(15) 0.0268(18) 0.0001(13) 0.0103(15) 0.0052(14)
C00S 0.0250(16) 0.0203(15) 0.0267(17) -0.0028(13) 0.0129(13) -0.0027(13)
C00T 0.0227(15) 0.0206(15) 0.0221(16) 0.0002(13) 0.0068(13) 0.0019(13)
C00U 0.0211(16) 0.0309(18) 0.0275(18) -0.0022(14) 0.0103(13) -0.0025(14)
C00V 0.0242(16) 0.0177(14) 0.0228(16) 0.0003(12) 0.0116(13) 0.0006(13)
C00W 0.0281(17) 0.0234(16) 0.0227(17) -0.0019(13) 0.0085(14) -0.0017(14)
C00X 0.0311(17) 0.0177(15) 0.0268(17) -0.0006(13) 0.0109(14) 0.0009(13)
B00Y 0.0210(17) 0.0158(15) 0.0277(19) -0.0047(14) 0.0084(15) -0.0013(14)

loop_
_atom_type_symbol
_atom_type_description
_atom_type_scat_dispersion_real
_atom_type_scat_dispersion_imag
_atom_type_scat_source
C C 0.0033 0.0016 'International Tables Vol C Tables 4.2.6.8 and 6.1.1.4'
H H 0.0000 0.0000 'International Tables Vol C Tables 4.2.6.8 and 6.1.1.4'
N N 0.0061 0.0033 'International Tables Vol C Tables 4.2.6.8 and 6.1.1.4'
B B 0.0013 0.0007 'International Tables Vol C Tables 4.2.6.8 and 6.1.1.4'
F F 0.0171 0.0103 'International Tables Vol C Tables 4.2.6.8 and 6.1.1.4'
I I -0.4742 1.8119 'International Tables Vol C Tables 4.2.6.8 and 6.1.1.4'

loop_
_geom_angle_atom_site_label_1
_geom_angle_atom_site_label_2
_geom_angle_atom_site_label_3
_geom_angle
_geom_angle_site_symmetry_1
_geom_angle_site_symmetry_3
C00H N005 C00G 121.2(3) . .
C00H N005 B00Y 123.2(3) . .
C00G N005 B00Y 115.6(2) . .
C00D N006 C00E 121.2(3) . .
C00D N006 B00Y 122.6(3) . .
C00E N006 B00Y 116.2(3) . .
C009 C007 C00N 121.0(3) . .
C009 C007 I001 119.4(2) . .
C00N C007 I001 119.7(2) . .
C00A C008 C00M 121.5(3) . .
C00A C008 I002 118.5(2) . .
C00M C008 I002 120.0(2) . .
C007 C009 C00B 120.1(3) . .
C007 C009 H1 119.9 . .
C00B C009 H1 119.9 . .
C008 C00A C00L 118.9(3) . .
C008 C00A H2 120.6 . .
C00L C00A H2 120.6 . .
C00E C00B C009 120.0(3) . .
C00E C00B H3 120.0 . .
C009 C00B H3 120.0 . .
C00M C00C C00G 120.4(3) . .
C00M C00C H4 119.8 . .
C00G C00C H4 119.8 . .
N006 C00D C00V 120.2(3) . .
N006 C00D C00K 121.0(3) . .
C00V C00D C00K 118.7(3) . .
C00B C00E C00P 119.5(3) . .
C00B C00E N006 119.0(3) . .
C00P C00E N006 121.5(3) . .
C00U C00F C00O 120.2(3) . .
C00U C00F H5 119.9 . .
C00O C00F H5 119.9 . .
C00L C00G C00C 119.6(3) . .
C00L C00G N005 120.1(3) . .
C00C C00G N005 120.2(3) . .
N005 C00H C00V 119.7(3) . .
N005 C00H C00O 121.9(3) . .
C00V C00H C00O 118.3(3) . .
C00R C00I C00K 120.3(3) . .
C00R C00I H6 119.9 . .
C00K C00I H6 119.9 . .
C00Q C00J C00O 119.6(3) . .
C00Q C00J H7 120.2 . .
C00O C00J H7 120.2 . .
C00T C00K C00I 119.5(3) . .
C00T C00K C00D 121.5(3) . .
C00I C00K C00D 119.0(3) . .
C00A C00L C00G 120.7(3) . .
C00A C00L H8 119.7 . .
C00G C00L H8 119.7 . .
C00C C00M C008 118.9(3) . .
C00C C00M H9 120.6 . .
C008 C00M H9 120.6 . .
C00P C00N C007 118.7(3) . .
C00P C00N H10 120.6 . .
C007 C00N H10 120.6 . .
C00F C00O C00J 119.0(3) . .
C00F C00O C00H 120.1(3) . .
C00J C00O C00H 120.8(3) . .
C00N C00P C00E 120.7(3) . .
C00N C00P H11 119.6 . .
C00E C00P H11 119.6 . .
C00S C00Q C00J 121.1(3) . .
C00S C00Q H12 119.5 . .
C00J C00Q H12 119.5 . .
C00I C00R C00X 120.1(3) . .
C00I C00R H13 120.0 . .
C00X C00R H13 120.0 . .
C00Q C00S C00U 119.6(3) . .
C00Q C00S H14 120.2 . .
C00U C00S H14 120.2 . .
C00K C00T C00W 120.3(3) . .
C00K C00T H15 119.9 . .
C00W C00T H15 119.9 . .
C00F C00U C00S 120.5(3) . .
C00F C00U H16 119.8 . .
C00S C00U H16 119.8 . .
C00H C00V C00D 123.3(3) . .
C00H C00V H17 118.4 . .
C00D C00V H17 118.4 . .
C00X C00W C00T 119.9(3) . .
C00X C00W H18 120.1 . .
C00T C00W H18 120.1 . .
C00W C00X C00R 119.9(3) . .
C00W C00X H19 120.0 . .
C00R C00X H19 120.0 . .
F003 B00Y F004 109.6(3) . .
F003 B00Y N005 109.5(3) . .
F004 B00Y N005 108.8(3) . .
F003 B00Y N006 109.1(3) . .
F004 B00Y N006 110.6(3) . .
N005 B00Y N006 109.2(3) . .

loop_
_geom_bond_atom_site_label_1
_geom_bond_atom_site_label_2
_geom_bond_distance
_geom_bond_site_symmetry_2
I001 C007 2.090(3) .
I002 C008 2.098(3) .
F003 B00Y 1.389(4) .
F004 B00Y 1.391(4) .
N005 C00H 1.341(4) .
N005 C00G 1.439(4) .
N005 B00Y 1.547(5) .
N006 C00D 1.338(4) .
N006 C00E 1.441(4) .
N006 B00Y 1.560(4) .
C007 C009 1.368(5) .
C007 C00N 1.397(5) .
C008 C00A 1.387(5) .
C008 C00M 1.390(5) .
C009 C00B 1.394(5) .
C009 H1 0.9500 .
C00A C00L 1.387(5) .
C00A H2 0.9500 .
C00B C00E 1.388(5) .
C00B H3 0.9500 .
C00C C00M 1.388(4) .
C00C C00G 1.394(4) .
C00C H4 0.9500 .
C00D C00V 1.398(5) .
C00D C00K 1.480(4) .
C00E C00P 1.393(5) .
C00F C00U 1.387(5) .
C00F C00O 1.396(5) .
C00F H5 0.9500 .
C00G C00L 1.390(5) .
C00H C00V 1.393(4) .
C00H C00O 1.482(4) .
C00I C00R 1.382(4) .
C00I C00K 1.395(5) .
C00I H6 0.9500 .
C00J C00Q 1.390(5) .
C00J C00O 1.407(5) .
C00J H7 0.9500 .
C00K C00T 1.389(5) .
C00L H8 0.9500 .
C00M H9 0.9500 .
C00N C00P 1.391(5) .
C00N H10 0.9500 .
C00P H11 0.9500 .
C00Q C00S 1.373(5) .
C00Q H12 0.9500 .
C00R C00X 1.396(5) .
C00R H13 0.9500 .
C00S C00U 1.388(5) .
C00S H14 0.9500 .
C00T C00W 1.394(4) .
C00T H15 0.9500 .
C00U H16 0.9500 .
C00V H17 0.9500 .
C00W C00X 1.386(5) .
C00W H18 0.9500 .
C00X H19 0.9500 .

loop_
_geom_torsion_atom_site_label_1
_geom_torsion_atom_site_label_2
_geom_torsion_atom_site_label_3
_geom_torsion_atom_site_label_4
_geom_torsion
_geom_torsion_site_symmetry_1
_geom_torsion_site_symmetry_2
_geom_torsion_site_symmetry_3
_geom_torsion_site_symmetry_4
C00N C007 C009 C00B 0.0(5) . . . .
I001 C007 C009 C00B -179.1(2) . . . .
C00M C008 C00A C00L -0.1(5) . . . .
I002 C008 C00A C00L 179.3(2) . . . .
C007 C009 C00B C00E 0.1(5) . . . .
C00E N006 C00D C00V -174.1(3) . . . .
B00Y N006 C00D C00V 6.1(5) . . . .
C00E N006 C00D C00K 6.8(5) . . . .
B00Y N006 C00D C00K -173.0(3) . . . .
C009 C00B C00E C00P -0.6(5) . . . .
C009 C00B C00E N006 180.0(3) . . . .
C00D N006 C00E C00B -130.5(3) . . . .
B00Y N006 C00E C00B 49.3(4) . . . .
C00D N006 C00E C00P 50.1(4) . . . .
B00Y N006 C00E C00P -130.1(3) . . . .
C00M C00C C00G C00L -1.5(5) . . . .
C00M C00C C00G N005 -178.6(3) . . . .
C00H N005 C00G C00L 121.6(3) . . . .
B00Y N005 C00G C00L -58.0(4) . . . .
C00H N005 C00G C00C -61.3(4) . . . .
B00Y N005 C00G C00C 119.1(3) . . . .
C00G N005 C00H C00V 172.2(3) . . . .
B00Y N005 C00H C00V -8.2(5) . . . .
C00G N005 C00H C00O -11.5(5) . . . .
B00Y N005 C00H C00O 168.1(3) . . . .
C00R C00I C00K C00T -2.3(5) . . . .
C00R C00I C00K C00D 177.7(3) . . . .
N006 C00D C00K C00T 55.1(4) . . . .
C00V C00D C00K C00T -124.1(4) . . . .
N006 C00D C00K C00I -124.9(3) . . . .
C00V C00D C00K C00I 55.9(4) . . . .
C008 C00A C00L C00G -1.0(5) . . . .
C00C C00G C00L C00A 1.8(5) . . . .
N005 C00G C00L C00A 179.0(3) . . . .
C00G C00C C00M C008 0.4(5) . . . .
C00A C008 C00M C00C 0.4(5) . . . .
I002 C008 C00M C00C -179.0(2) . . . .
C009 C007 C00N C00P 0.3(5) . . . .
I001 C007 C00N C00P 179.4(2) . . . .
C00U C00F C00O C00J 0.7(5) . . . .
C00U C00F C00O C00H 175.8(3) . . . .
C00Q C00J C00O C00F 0.3(5) . . . .
C00Q C00J C00O C00H -174.8(3) . . . .
N005 C00H C00O C00F 135.5(3) . . . .
C00V C00H C00O C00F -48.1(4) . . . .
N005 C00H C00O C00J -49.5(4) . . . .
C00V C00H C00O C00J 126.9(3) . . . .
C007 C00N C00P C00E -0.8(5) . . . .
C00B C00E C00P C00N 0.9(5) . . . .
N006 C00E C00P C00N -179.7(3) . . . .
C00O C00J C00Q C00S -1.6(5) . . . .
C00K C00I C00R C00X 1.4(5) . . . .
C00J C00Q C00S C00U 1.8(5) . . . .
C00I C00K C00T C00W 1.4(5) . . . .
C00D C00K C00T C00W -178.6(3) . . . .
C00O C00F C00U C00S -0.5(5) . . . .
C00Q C00S C00U C00F -0.8(5) . . . .
N005 C00H C00V C00D -1.6(5) . . . .
C00O C00H C00V C00D -178.1(3) . . . .
N006 C00D C00V C00H 2.7(5) . . . .
C00K C00D C00V C00H -178.2(3) . . . .
C00K C00T C00W C00X 0.4(5) . . . .
C00T C00W C00X C00R -1.4(5) . . . .
C00I C00R C00X C00W 0.5(5) . . . .
C00H N005 B00Y F003 134.3(3) . . . .
C00G N005 B00Y F003 -46.1(4) . . . .
C00H N005 B00Y F004 -106.0(3) . . . .
C00G N005 B00Y F004 73.6(3) . . . .
C00H N005 B00Y N006 14.8(4) . . . .
C00G N005 B00Y N006 -165.6(3) . . . .
C00D N006 B00Y F003 -133.4(3) . . . .
C00E N006 B00Y F003 46.8(4) . . . .
C00D N006 B00Y F004 106.1(3) . . . .
C00E N006 B00Y F004 -73.8(4) . . . .
C00D N006 B00Y N005 -13.6(4) . . . .
C00E N006 B00Y N005 166.5(3) . . . .
